data_1552329
loop_
_publ_author_name
'Deng, Jungang'
'Yu, Ping'
'zhang, zhenlei'
'zhang, juzheng'
'Zhewen, Sun'
'Cai, Meiling'
'Yuan, Haoliang'
'Liang, Hong'
'Yang, Feng'

_publ_section_title
;
 Novel Pt(II) complexes with modified aroyl-hydrazone Schiff-base ligands:
 synthesis, cytotoxicity and action mechanism
;
_journal_name_full Metallomics
_journal_paper_doi 10.1039/C9MT00193J
_journal_year 2019
_chemical_formula_moiety 'C16 H16 Cl F N2 O3 Pt S'
_chemical_formula_sum 'C16 H16 Cl F N2 O3 Pt S'
_chemical_formula_weight 565.91
_space_group_crystal_system triclinic
_space_group_IT_number 2
_space_group_name_Hall '-P 1'
_space_group_name_H-M_alt 'P -1'
_symmetry_space_group_name_Hall '-P 1'
_symmetry_space_group_name_H-M 'P -1'
_atom_sites_solution_hydrogens geom
_atom_sites_solution_primary iterative
_atom_sites_solution_secondary difmap
_audit_creation_date 2018-10-20
_audit_creation_method
;
Olex2 1.2
(compiled 2018.05.29 svn.r3508 for OlexSys, GUI svn.r5506)
;
_audit_update_record
;
2018-10-22 deposited with the CCDC.    2019-09-09 downloaded from the CCDC.
;
_cell_angle_alpha 74.851(4)
_cell_angle_beta 79.576(4)
_cell_angle_gamma 87.129(4)
_cell_formula_units_Z 2
_cell_length_a 5.8117(17)
_cell_length_b 10.739(3)
_cell_length_c 14.832(4)
_cell_measurement_reflns_used 6769
_cell_measurement_temperature 296.15
_cell_measurement_theta_max 26.60
_cell_measurement_theta_min 2.72
_cell_volume 878.8(4)
_computing_molecular_graphics 'Olex2 (Dolomanov et al., 2009)'
_computing_publication_material 'Olex2 (Dolomanov et al., 2009)'
_computing_structure_refinement 'XL (Sheldrick, 2008)'
_computing_structure_solution 'olex2.solve (Bourhis et al., 2015)'
_diffrn_ambient_temperature 296.15
_diffrn_measured_fraction_theta_full 0.993
_diffrn_measured_fraction_theta_max 0.993
_diffrn_measurement_device_type 'Bruker APEX-II CCD'
_diffrn_measurement_method '\f and \w scans'
_diffrn_radiation_monochromator graphite
_diffrn_radiation_type MoK\a
_diffrn_radiation_wavelength 0.71073
_diffrn_reflns_av_R_equivalents 0.0292
_diffrn_reflns_av_unetI/netI 0.0300
_diffrn_reflns_limit_h_max 6
_diffrn_reflns_limit_h_min -6
_diffrn_reflns_limit_k_max 12
_diffrn_reflns_limit_k_min -12
_diffrn_reflns_limit_l_max 17
_diffrn_reflns_limit_l_min -17
_diffrn_reflns_number 9506
_diffrn_reflns_theta_full 24.99
_diffrn_reflns_theta_max 24.99
_diffrn_reflns_theta_min 1.44
_diffrn_source 'fine-focus sealed tube'
_diffrn_standards_number 0
_exptl_absorpt_coefficient_mu 8.282
_exptl_absorpt_correction_type none
_exptl_crystal_colour 'metallic yellowish yellow'
_exptl_crystal_colour_lustre metallic
_exptl_crystal_colour_modifier yellowish
_exptl_crystal_colour_primary yellow
_exptl_crystal_density_diffrn 2.139
_exptl_crystal_density_method 'not measured'
_exptl_crystal_description block
_exptl_crystal_F_000 540
_exptl_crystal_size_max 0.21
_exptl_crystal_size_mid 0.19
_exptl_crystal_size_min 0.18
_refine_diff_density_max 0.732
_refine_diff_density_min -0.678
_refine_diff_density_rms 0.092
_refine_ls_extinction_method none
_refine_ls_goodness_of_fit_ref 1.045
_refine_ls_hydrogen_treatment mixed
_refine_ls_matrix_type full
_refine_ls_number_parameters 232
_refine_ls_number_reflns 3058
_refine_ls_number_restraints 0
_refine_ls_restrained_S_all 1.045
_refine_ls_R_factor_all 0.0193
_refine_ls_R_factor_gt 0.0177
_refine_ls_shift/su_max 0.002
_refine_ls_shift/su_mean 0.000
_refine_ls_structure_factor_coef Fsqd
_refine_ls_weighting_details 'calc w=1/[\s^2^(Fo^2^)+(0.0213P)^2^+0.1092P] where P=(Fo^2^+2Fc^2^)/3'
_refine_ls_weighting_scheme calc
_refine_ls_wR_factor_gt 0.0435
_refine_ls_wR_factor_ref 0.0443
_reflns_number_gt 2880
_reflns_number_total 3058
_reflns_threshold_expression >2sigma(I)
_cod_data_source_file c9mt00193j2.cif
_cod_data_source_block 1
_cod_database_code 1552329
_olex2_refinement_description
;
1. Fixed Uiso
 At 1.2 times of:
  All C(H) groups
 At 1.5 times of:
  All C(H,H,H) groups
2.a Aromatic/amide H refined with riding coordinates:
 C2(H2A), C4(H4), C5(H5), C7(H7), C10(H10), C11(H11), C12(H12), C13(H13),
 C14(H14)
2.b Idealised Me refined as rotating group:
 C15(H15A,H15B,H15C), C16(H16A,H16B,H16C)
;
_olex2_submission_special_instructions 'No special instructions were received'

loop_
_space_group_symop_id
_space_group_symop_operation_xyz
1 'x, y, z'
2 '-x, -y, -z'

loop_
_atom_site_label
_atom_site_type_symbol
_atom_site_fract_x
_atom_site_fract_y
_atom_site_fract_z
_atom_site_U_iso_or_equiv
_atom_site_adp_type
_atom_site_occupancy
_atom_site_calc_flag
_atom_site_refinement_flags_posn
Pt1 Pt -0.05037(2) 0.687739(11) 0.230201(9) 0.02971(6) Uani 1 d .
Cl1 Cl -0.30274(18) 0.57197(9) 0.18089(8) 0.0489(2) Uani 1 d .
S1 S 0.05241(15) 0.50678(8) 0.32544(7) 0.03429(19) Uani 1 d .
F1 F 0.8871(5) 0.8147(2) 0.49299(19) 0.0641(7) Uani 1 d .
O2 O 0.3049(6) 1.1024(3) 0.2677(2) 0.0606(9) Uani 1 d .
O1 O -0.1594(4) 0.8509(2) 0.14630(17) 0.0364(6) Uani 1 d .
O3 O 0.2272(4) 0.5115(2) 0.38499(19) 0.0439(6) Uani 1 d .
N2 N 0.1461(5) 0.8201(3) 0.2559(2) 0.0307(6) Uani 1 d .
N1 N 0.0986(5) 0.9464(3) 0.2073(2) 0.0336(6) Uani 1 d .
C1 C 0.4404(6) 0.8871(3) 0.3418(2) 0.0322(7) Uani 1 d .
C2 C 0.5942(6) 0.8200(3) 0.4019(3) 0.0356(8) Uani 1 d .
H2A H 0.5931 0.7303 0.4194 0.043 Uiso 1 calc R
C3 C 0.7441(6) 0.8843(4) 0.4346(3) 0.0406(9) Uani 1 d .
C4 C 0.7555(7) 1.0161(4) 0.4114(3) 0.0457(9) Uani 1 d .
H4 H 0.8603 1.0580 0.4340 0.055 Uiso 1 calc R
C5 C 0.6074(7) 1.0846(4) 0.3537(3) 0.0460(9) Uani 1 d .
H5 H 0.6143 1.1743 0.3370 0.055 Uiso 1 calc R
C6 C 0.4468(6) 1.0246(3) 0.3195(3) 0.0376(8) Uani 1 d .
C7 C 0.2978(6) 0.8021(3) 0.3131(3) 0.0332(8) Uani 1 d .
H7 H 0.3193 0.7154 0.3420 0.040 Uiso 1 calc R
C8 C -0.0612(6) 0.9513(3) 0.1542(2) 0.0314(7) Uani 1 d .
C9 C -0.1375(6) 1.0790(3) 0.1006(2) 0.0350(8) Uani 1 d .
C10 C -0.0317(9) 1.1933(4) 0.0977(3) 0.0542(11) Uani 1 d .
H10 H 0.0945 1.1913 0.1287 0.065 Uiso 1 calc R
C11 C -0.1122(11) 1.3093(4) 0.0494(4) 0.0715(15) Uani 1 d .
H11 H -0.0420 1.3855 0.0490 0.086 Uiso 1 calc R
C12 C -0.2962(9) 1.3142(4) 0.0015(3) 0.0584(12) Uani 1 d .
H12 H -0.3498 1.3931 -0.0312 0.070 Uiso 1 calc R
C13 C -0.3985(8) 1.2027(4) 0.0024(4) 0.0616(12) Uani 1 d .
H13 H -0.5217 1.2053 -0.0303 0.074 Uiso 1 calc R
C14 C -0.3196(8) 1.0852(4) 0.0520(3) 0.0526(11) Uani 1 d .
H14 H -0.3910 1.0094 0.0524 0.063 Uiso 1 calc R
C15 C -0.2023(7) 0.4330(4) 0.4029(3) 0.0499(10) Uani 1 d .
H15A H -0.3253 0.4350 0.3672 0.075 Uiso 1 calc GR
H15B H -0.2513 0.4792 0.4505 0.075 Uiso 1 calc GR
H15C H -0.1678 0.3452 0.4328 0.075 Uiso 1 calc GR
C16 C 0.1461(8) 0.3909(4) 0.2610(3) 0.0532(11) Uani 1 d .
H16A H 0.2900 0.4186 0.2185 0.080 Uiso 1 calc GR
H16B H 0.0289 0.3815 0.2252 0.080 Uiso 1 calc GR
H16C H 0.1702 0.3095 0.3043 0.080 Uiso 1 calc GR
H2 H 0.240(9) 1.058(5) 0.235(3) 0.071(15) Uiso 1 d .

loop_
_atom_site_aniso_label
_atom_site_aniso_U_11
_atom_site_aniso_U_22
_atom_site_aniso_U_33
_atom_site_aniso_U_23
_atom_site_aniso_U_13
_atom_site_aniso_U_12
Pt1 0.03378(9) 0.02350(8) 0.03568(9) -0.00832(6) -0.01543(6) 0.00182(5)
Cl1 0.0562(6) 0.0388(5) 0.0588(6) -0.0078(4) -0.0327(5) -0.0095(4)
S1 0.0371(5) 0.0243(4) 0.0446(5) -0.0073(4) -0.0182(4) 0.0027(3)
F1 0.0655(16) 0.0606(16) 0.0773(17) -0.0133(14) -0.0494(14) 0.0076(13)
O2 0.079(2) 0.0292(15) 0.092(2) -0.0198(15) -0.0592(19) 0.0096(14)
O1 0.0455(14) 0.0266(12) 0.0402(14) -0.0053(10) -0.0207(11) 0.0008(11)
O3 0.0473(15) 0.0352(14) 0.0549(16) -0.0078(12) -0.0292(13) 0.0013(11)
N2 0.0338(15) 0.0227(14) 0.0393(16) -0.0112(12) -0.0119(12) 0.0037(11)
N1 0.0405(16) 0.0246(14) 0.0402(16) -0.0083(12) -0.0191(13) 0.0028(12)
C1 0.0314(17) 0.0299(18) 0.0397(19) -0.0136(15) -0.0120(15) 0.0035(14)
C2 0.0329(18) 0.0322(19) 0.045(2) -0.0122(16) -0.0131(16) 0.0034(15)
C3 0.038(2) 0.046(2) 0.043(2) -0.0129(17) -0.0191(17) 0.0047(17)
C4 0.044(2) 0.051(2) 0.050(2) -0.0178(19) -0.0204(18) -0.0066(18)
C5 0.052(2) 0.032(2) 0.060(3) -0.0148(18) -0.019(2) -0.0042(17)
C6 0.043(2) 0.0287(18) 0.048(2) -0.0147(16) -0.0171(17) 0.0024(15)
C7 0.0344(18) 0.0244(17) 0.044(2) -0.0090(15) -0.0148(16) 0.0032(14)
C8 0.0357(18) 0.0290(18) 0.0314(17) -0.0099(14) -0.0086(14) 0.0021(14)
C9 0.044(2) 0.0297(18) 0.0318(18) -0.0067(15) -0.0101(15) 0.0035(15)
C10 0.080(3) 0.033(2) 0.055(3) -0.0046(19) -0.036(2) -0.004(2)
C11 0.123(5) 0.028(2) 0.071(3) -0.004(2) -0.050(3) -0.001(2)
C12 0.084(3) 0.035(2) 0.055(3) -0.0021(19) -0.026(2) 0.018(2)
C13 0.062(3) 0.053(3) 0.072(3) -0.003(2) -0.039(2) 0.011(2)
C14 0.058(3) 0.037(2) 0.066(3) -0.003(2) -0.033(2) 0.0038(19)
C15 0.045(2) 0.044(2) 0.055(2) 0.0047(19) -0.0159(19) -0.0020(18)
C16 0.057(2) 0.032(2) 0.082(3) -0.028(2) -0.026(2) 0.0106(18)

loop_
_atom_type_symbol
_atom_type_description
_atom_type_scat_dispersion_real
_atom_type_scat_dispersion_imag
_atom_type_scat_source
C C 0.0033 0.0016 'International Tables Vol C Tables 4.2.6.8 and 6.1.1.4'
H H 0.0000 0.0000 'International Tables Vol C Tables 4.2.6.8 and 6.1.1.4'
Cl Cl 0.1484 0.1585 'International Tables Vol C Tables 4.2.6.8 and 6.1.1.4'
F F 0.0171 0.0103 'International Tables Vol C Tables 4.2.6.8 and 6.1.1.4'
N N 0.0061 0.0033 'International Tables Vol C Tables 4.2.6.8 and 6.1.1.4'
O O 0.0106 0.0060 'International Tables Vol C Tables 4.2.6.8 and 6.1.1.4'
Pt Pt -1.7033 8.3905 'International Tables Vol C Tables 4.2.6.8 and 6.1.1.4'
S S 0.1246 0.1234 'International Tables Vol C Tables 4.2.6.8 and 6.1.1.4'

loop_
_geom_angle_atom_site_label_1
_geom_angle_atom_site_label_2
_geom_angle_atom_site_label_3
_geom_angle
S1 Pt1 Cl1 89.20(4)
O1 Pt1 Cl1 89.31(7)
O1 Pt1 S1 177.37(7)
O1 Pt1 N2 79.23(10)
N2 Pt1 Cl1 168.54(8)
N2 Pt1 S1 102.26(8)
O3 S1 Pt1 119.13(11)
O3 S1 C15 107.02(18)
O3 S1 C16 108.01(19)
C15 S1 Pt1 108.81(14)
C16 S1 Pt1 110.47(16)
C16 S1 C15 102.0(2)
C6 O2 H2 110(3)
C8 O1 Pt1 111.7(2)
N1 N2 Pt1 112.8(2)
C7 N2 Pt1 128.5(2)
C7 N2 N1 118.7(3)
C8 N1 N2 112.5(3)
C2 C1 C6 116.6(3)
C2 C1 C7 113.1(3)
C6 C1 C7 130.3(3)
C1 C2 H2A 119.4
C3 C2 C1 121.2(3)
C3 C2 H2A 119.4
F1 C3 C4 118.7(3)
C2 C3 F1 118.8(3)
C2 C3 C4 122.5(3)
C3 C4 H4 121.1
C3 C4 C5 117.9(3)
C5 C4 H4 121.1
C4 C5 H5 118.8
C4 C5 C6 122.4(4)
C6 C5 H5 118.8
O2 C6 C1 124.2(3)
O2 C6 C5 116.4(3)
C5 C6 C1 119.4(3)
N2 C7 C1 134.3(3)
N2 C7 H7 112.9
C1 C7 H7 112.9
O1 C8 N1 123.6(3)
O1 C8 C9 117.3(3)
N1 C8 C9 119.1(3)
C10 C9 C8 122.4(3)
C14 C9 C8 119.2(3)
C14 C9 C10 118.3(4)
C9 C10 H10 119.8
C11 C10 C9 120.4(4)
C11 C10 H10 119.8
C10 C11 H11 119.7
C10 C11 C12 120.6(4)
C12 C11 H11 119.7
C11 C12 H12 120.2
C13 C12 C11 119.5(4)
C13 C12 H12 120.2
C12 C13 H13 120.0
C12 C13 C14 120.1(4)
C14 C13 H13 120.0
C9 C14 C13 121.0(4)
C9 C14 H14 119.5
C13 C14 H14 119.5
S1 C15 H15A 109.5
S1 C15 H15B 109.5
S1 C15 H15C 109.5
H15A C15 H15B 109.5
H15A C15 H15C 109.5
H15B C15 H15C 109.5
S1 C16 H16A 109.5
S1 C16 H16B 109.5
S1 C16 H16C 109.5
H16A C16 H16B 109.5
H16A C16 H16C 109.5
H16B C16 H16C 109.5

loop_
_geom_bond_atom_site_label_1
_geom_bond_atom_site_label_2
_geom_bond_distance
Pt1 Cl1 2.2974(10)
Pt1 S1 2.2097(10)
Pt1 O1 2.013(2)
Pt1 N2 2.018(3)
S1 O3 1.472(3)
S1 C15 1.779(4)
S1 C16 1.768(4)
F1 C3 1.364(4)
O2 C6 1.339(4)
O2 H2 0.90(5)
O1 C8 1.286(4)
N2 N1 1.399(4)
N2 C7 1.305(4)
N1 C8 1.313(4)
C1 C2 1.414(5)
C1 C6 1.426(5)
C1 C7 1.452(5)
C2 H2A 0.9300
C2 C3 1.363(5)
C3 C4 1.369(6)
C4 H4 0.9300
C4 C5 1.374(6)
C5 H5 0.9300
C5 C6 1.396(5)
C7 H7 0.9300
C8 C9 1.485(5)
C9 C10 1.387(5)
C9 C14 1.374(5)
C10 H10 0.9300
C10 C11 1.371(6)
C11 H11 0.9300
C11 C12 1.378(7)
C12 H12 0.9300
C12 C13 1.359(7)
C13 H13 0.9300
C13 C14 1.387(6)
C14 H14 0.9300
C15 H15A 0.9600
C15 H15B 0.9600
C15 H15C 0.9600
C16 H16A 0.9600
C16 H16B 0.9600
C16 H16C 0.9600

loop_
_geom_torsion_atom_site_label_1
_geom_torsion_atom_site_label_2
_geom_torsion_atom_site_label_3
_geom_torsion_atom_site_label_4
_geom_torsion
Pt1 O1 C8 N1 3.0(4)
Pt1 O1 C8 C9 -176.2(2)
Pt1 N2 N1 C8 -1.0(3)
Pt1 N2 C7 C1 -176.4(3)
Cl1 Pt1 S1 O3 -179.76(14)
Cl1 Pt1 S1 C15 -56.82(17)
Cl1 Pt1 S1 C16 54.37(17)
Cl1 Pt1 O1 C8 177.6(2)
Cl1 Pt1 N2 N1 2.3(6)
Cl1 Pt1 N2 C7 179.3(3)
S1 Pt1 O1 C8 122.2(14)
S1 Pt1 N2 N1 -175.9(2)
S1 Pt1 N2 C7 1.1(3)
F1 C3 C4 C5 -178.9(4)
O1 Pt1 S1 O3 -124.4(15)
O1 Pt1 S1 C15 -1.4(15)
O1 Pt1 S1 C16 109.8(15)
O1 Pt1 N2 N1 1.9(2)
O1 Pt1 N2 C7 178.8(3)
O1 C8 C9 C10 -174.9(4)
O1 C8 C9 C14 5.2(5)
N2 Pt1 S1 O3 -0.11(17)
N2 Pt1 S1 C15 122.83(18)
N2 Pt1 S1 C16 -125.98(18)
N2 Pt1 O1 C8 -2.5(2)
N2 N1 C8 O1 -1.4(5)
N2 N1 C8 C9 177.8(3)
N1 N2 C7 C1 0.4(6)
N1 C8 C9 C10 5.8(5)
N1 C8 C9 C14 -174.0(4)
C1 C2 C3 F1 179.4(3)
C1 C2 C3 C4 -0.2(6)
C2 C1 C6 O2 -176.4(4)
C2 C1 C6 C5 2.7(5)
C2 C1 C7 N2 -175.6(4)
C2 C3 C4 C5 0.7(6)
C3 C4 C5 C6 0.6(6)
C4 C5 C6 O2 176.9(4)
C4 C5 C6 C1 -2.3(6)
C6 C1 C2 C3 -1.5(5)
C6 C1 C7 N2 5.0(7)
C7 N2 N1 C8 -178.3(3)
C7 C1 C2 C3 179.0(3)
C7 C1 C6 O2 3.0(6)
C7 C1 C6 C5 -177.9(4)
C8 C9 C10 C11 -178.2(4)
C8 C9 C14 C13 178.9(4)
C9 C10 C11 C12 -1.3(8)
C10 C9 C14 C13 -1.0(7)
C10 C11 C12 C13 0.1(8)
C11 C12 C13 C14 0.6(8)
C12 C13 C14 C9 -0.2(7)
C14 C9 C10 C11 1.7(7)
